data_7703761
loop_
_publ_author_name
'Mei, Liangyong'
'Veleta, Jos\'e M'
'Bloch, Jan'
'Goodman, Hannah J.'
'Pierce-Navarro, Dominic'
'Villalobos, Alejandro'
'Gianetti, Thomas L.'

_publ_section_title
;
 Tunable carbocation-based redox active ambiphilic ligands: synthesis,
 coordination and characterization.
;
_journal_issue 45
_journal_name_full 'Dalton transactions (Cambridge, England : 2003)'
_journal_page_first 16095
_journal_page_last 16105
_journal_paper_doi 10.1039/d0dt00419g
_journal_volume 49
_journal_year 2020
_chemical_formula_moiety 'C29 H27 Cl3 N2 Ni O4, 0.5(C4 H8 O)'
_chemical_formula_sum 'C31 H31 Cl3 N2 Ni O4.5'
_chemical_formula_weight 668.64
_space_group_crystal_system triclinic
_space_group_IT_number 2
_space_group_name_Hall '-P 1'
_space_group_name_H-M_alt 'P -1'
_atom_sites_solution_hydrogens geom
_atom_sites_solution_primary dual
_audit_creation_date 2019-09-08
_audit_creation_method
;
Olex2 1.2
(compiled May 18 2018 14:05:52 for OlexSys, GUI svn.r5506)
;
_audit_update_record
;
2019-12-22 deposited with the CCDC.	2020-03-10 downloaded from the CCDC.
;
_cell_angle_alpha 110.441(3)
_cell_angle_beta 98.644(3)
_cell_angle_gamma 101.914(2)
_cell_formula_units_Z 2
_cell_length_a 7.5471(2)
_cell_length_b 13.4245(4)
_cell_length_c 16.5205(5)
_cell_measurement_reflns_used 6147
_cell_measurement_temperature 100.01(10)
_cell_measurement_theta_max 30.2130
_cell_measurement_theta_min 2.5390
_cell_volume 1488.78(9)
_computing_cell_refinement 'CrysAlisPro 1.171.40.16b (Rigaku OD, 2018)'
_computing_data_collection 'CrysAlisPro 1.171.40.16b (Rigaku OD, 2018)'
_computing_data_reduction 'CrysAlisPro 1.171.40.16b (Rigaku OD, 2018)'
_computing_molecular_graphics 'Olex2 (Dolomanov et al., 2009)'
_computing_publication_material 'Olex2 (Dolomanov et al., 2009)'
_computing_structure_refinement 'ShelXL (Sheldrick, 2015)'
_computing_structure_solution 'ShelXT (Sheldrick, 2015)'
_diffrn_ambient_environment N~2~
_diffrn_ambient_temperature 100.01(10)
_diffrn_detector 'CCD plate'
_diffrn_detector_area_resol_mean 16.0839
_diffrn_detector_type Sapphire3
_diffrn_measured_fraction_theta_full 0.998
_diffrn_measured_fraction_theta_max 0.877
_diffrn_measurement_details
'List of Runs (angles in degrees, time in seconds): # Type Start End Width t~exp~ \w \q \k \f Frames -------------------------------------------------------------------------- 1 \w -93.00 17.00 0.50 5.00 -- -20.55 -19.00 150.00 220 2 \w -25.00 20.00 0.50 5.00 -- -20.55 -99.00 90.00 90 3 \w -25.00 20.00 0.50 5.00 -- -20.55 -99.00 -90.00 90 4 \w -17.00 94.00 0.50 5.00 -- 21.18 19.00-180.00 222 5 \w 34.00 95.00 0.50 5.00 -- 21.18 179.00 90.00 122 6 \w -47.00 40.00 0.50 5.00 -- 21.18 -57.00 90.00 174 7 \w -48.00 50.00 0.50 5.00 -- 21.18 -77.00-180.00 196'
_diffrn_measurement_device 'four-circle diffractometer'
_diffrn_measurement_device_type 'Xcalibur, Sapphire3'
_diffrn_measurement_method '\w scans'
_diffrn_orient_matrix_type 'CrysAlisPro convention (1999,Acta A55,543-557)'
_diffrn_orient_matrix_UB_11 0.0493179000
_diffrn_orient_matrix_UB_12 0.0567386000
_diffrn_orient_matrix_UB_13 0.0238352000
_diffrn_orient_matrix_UB_21 0.0080282000
_diffrn_orient_matrix_UB_22 -0.0078339000
_diffrn_orient_matrix_UB_23 0.0405484000
_diffrn_orient_matrix_UB_31 0.0854820000
_diffrn_orient_matrix_UB_32 -0.0129766000
_diffrn_orient_matrix_UB_33 -0.0042874000
_diffrn_radiation_monochromator graphite
_diffrn_radiation_probe x-ray
_diffrn_radiation_type MoK\a
_diffrn_radiation_wavelength 0.71073
_diffrn_reflns_av_R_equivalents 0.0439
_diffrn_reflns_av_unetI/netI 0.0677
_diffrn_reflns_Laue_measured_fraction_full 0.998
_diffrn_reflns_Laue_measured_fraction_max 0.877
_diffrn_reflns_limit_h_max 9
_diffrn_reflns_limit_h_min -10
_diffrn_reflns_limit_k_max 18
_diffrn_reflns_limit_k_min -18
_diffrn_reflns_limit_l_max 23
_diffrn_reflns_limit_l_min -23
_diffrn_reflns_number 20068
_diffrn_reflns_point_group_measured_fraction_full 0.998
_diffrn_reflns_point_group_measured_fraction_max 0.877
_diffrn_reflns_theta_full 25.242
_diffrn_reflns_theta_max 30.863
_diffrn_reflns_theta_min 2.546
_diffrn_source 'fine-focus sealed X-ray tube'
_diffrn_source_type 'Enhance (Mo) X-ray Source'
_exptl_absorpt_coefficient_mu 0.963
_exptl_absorpt_correction_T_max 1.00000
_exptl_absorpt_correction_T_min 0.84855
_exptl_absorpt_correction_type multi-scan
_exptl_absorpt_process_details
'CrysAlisPro 1.171.40.16b (Rigaku Oxford Diffraction, 2018) Empirical absorption correction using spherical harmonics, implemented in SCALE3 ABSPACK scaling algorithm.'
_exptl_crystal_colour 'dark red'
_exptl_crystal_colour_modifier dark
_exptl_crystal_colour_primary red
_exptl_crystal_density_diffrn 1.492
_exptl_crystal_description plate
_exptl_crystal_F_000 692
_exptl_crystal_size_max 0.6
_exptl_crystal_size_mid 0.4
_exptl_crystal_size_min 0.08
_refine_diff_density_max 0.572
_refine_diff_density_min -0.487
_refine_diff_density_rms 0.083
_refine_ls_extinction_method none
_refine_ls_goodness_of_fit_ref 1.076
_refine_ls_hydrogen_treatment constr
_refine_ls_matrix_type full
_refine_ls_number_parameters 401
_refine_ls_number_reflns 8217
_refine_ls_number_restraints 36
_refine_ls_restrained_S_all 1.078
_refine_ls_R_factor_all 0.0623
_refine_ls_R_factor_gt 0.0455
_refine_ls_shift/su_max 0.001
_refine_ls_shift/su_mean 0.000
_refine_ls_structure_factor_coef Fsqd
_refine_ls_weighting_details 'w=1/[\s^2^(Fo^2^)+(0.0344P)^2^+0.2465P] where P=(Fo^2^+2Fc^2^)/3'
_refine_ls_weighting_scheme calc
_refine_ls_wR_factor_gt 0.0961
_refine_ls_wR_factor_ref 0.1071
_reflns_Friedel_coverage 0.000
_reflns_number_gt 6410
_reflns_number_total 8217
_reflns_threshold_expression 'I > 2\s(I)'
_cod_data_source_file d0dt00419g2.cif
_cod_data_source_block m-2-144-2n
_cod_depositor_comments 'Adding full bibliography for 7703758--7703764.cif.'
_cod_original_cell_volume 1488.78(8)
_cod_original_formula_sum 'C31 H31 Cl3 N2 Ni O4.50'
_cod_database_code 7703761
_shelx_shelxl_version_number 2016/6
_chemical_oxdiff_formula 'Ni1 Cl3 N2 O4.5 C31 H31'
_shelx_space_group_comment
;
The symmetry employed for this shelxl refinement is uniquely defined
by the following loop, which should always be used as a source of
symmetry information in preference to the above space-group names.
They are only intended as comments.
;
_shelx_estimated_absorpt_t_max 0.927
_shelx_estimated_absorpt_t_min 0.596
_olex2_refinement_description
;
1. Fixed Uiso
 At 1.2 times of:
  All C(H) groups, All C(H,H) groups
 At 1.5 times of:
  All C(H,H,H) groups
2. Restrained distances
 C30-C31 \\sim C31-C32 \\sim C32-C33
 with sigma of 0.02
 O5-C30 \\sim O5-C33
 with sigma of 0.02
 O5-C31 \\sim O5-C32
 with sigma of 0.04
 C31-C33 \\sim C30-C32
 with sigma of 0.04
3. Rigid body (RIGU) restrains
 C31, H31A, H31B, C32, C30, H32A, H32B, C33, O5, H30A, H30B, H33A, H33B
 with sigma for 1-2 distances of 0.004 and sigma for 1-3 distances of 0.004
4. Others
 Fixed Sof: C31(0.5) H31A(0.5) H31B(0.5) C32(0.5) H32A(0.5) H32B(0.5) C33(0.5)
 H33A(0.5) H33B(0.5) O5(0.5) C30(0.5) H30A(0.5) H30B(0.5)
5.a Secondary CH2 refined with riding coordinates:
 C24(H24A,H24B), C31(H31A,H31B), C32(H32A,H32B), C33(H33A,H33B), C30(H30A,H30B)
5.b Aromatic/amide H refined with riding coordinates:
 C29(H29), C28(H28), C27(H27), C26(H26), C19(H19), C17(H17), C11(H11), C1(H1),
 C18(H18), C2(H2), C9(H9), C3(H3), C10(H10)
5.c Idealised Me refined as rotating group:
 C23(H23A,H23B,H23C), C21(H21A,H21B,H21C), C22(H22A,H22B,H22C), C14(H14A,H14B,
 H14C)
;
_olex2_submission_special_instructions 'No special instructions were received'
_oxdiff_exptl_absorpt_empirical_details
'Empirical correction (ABSPACK) includes: - Absorption correction using spherical harmonics - Frame scaling'
_oxdiff_exptl_absorpt_empirical_full_max 1.127
_oxdiff_exptl_absorpt_empirical_full_min 0.866

loop_
_space_group_symop_operation_xyz
'x, y, z'
'-x, -y, -z'

loop_
_atom_site_label
_atom_site_type_symbol
_atom_site_fract_x
_atom_site_fract_y
_atom_site_fract_z
_atom_site_U_iso_or_equiv
_atom_site_adp_type
_atom_site_occupancy
_atom_site_site_symmetry_order
_atom_site_calc_flag
_atom_site_refinement_flags_posn
_atom_site_refinement_flags_adp
_atom_site_refinement_flags_occupancy
_atom_site_disorder_assembly
_atom_site_disorder_group
Ni1 Ni 0.82531(4) 0.99158(2) 0.84423(2) 0.01890(9) Uani 1 1 d . . . . .
Cl2 Cl 0.56478(8) 0.97289(5) 0.74682(4) 0.02387(13) Uani 1 1 d . . . . .
Cl3 Cl 0.95513(8) 1.17114(4) 0.93483(4) 0.02397(13) Uani 1 1 d . . . . .
Cl1 Cl 0.97412(8) 0.87664(5) 0.76434(4) 0.02550(13) Uani 1 1 d . . . . .
O2 O 0.4383(2) 0.35800(13) 0.51433(11) 0.0248(4) Uani 1 1 d . . . . .
O4 O 0.6613(2) 0.29410(13) 0.71312(12) 0.0271(4) Uani 1 1 d . . . . .
O3 O 0.2577(2) 0.22764(13) 0.72392(11) 0.0244(4) Uani 1 1 d . . . . .
O1 O 0.0174(2) 0.30275(14) 0.57758(13) 0.0303(4) Uani 1 1 d . . . . .
N2 N 0.7104(2) 0.92414(15) 0.92449(13) 0.0173(4) Uani 1 1 d . . . . .
N1 N 0.4927(3) 0.63291(15) 0.77083(13) 0.0196(4) Uani 1 1 d . . . . .
C15 C 0.3494(3) 0.28602(17) 0.61596(15) 0.0164(4) Uani 1 1 d . . . . .
C6 C 0.3904(3) 0.40325(17) 0.67940(15) 0.0160(4) Uani 1 1 d . . . . .
C29 C 0.7401(3) 0.98820(18) 1.01118(15) 0.0187(5) Uani 1 1 d . . . . .
H29 H 0.829156 1.056644 1.034250 0.022 Uiso 1 1 calc R . . . .
C28 C 0.6450(3) 0.95755(19) 1.06777(15) 0.0203(5) Uani 1 1 d . . . . .
H28 H 0.670352 1.003919 1.127583 0.024 Uiso 1 1 calc R . . . .
C25 C 0.5848(3) 0.82361(18) 0.89240(16) 0.0199(5) Uani 1 1 d . . . . .
C27 C 0.5117(3) 0.8568(2) 1.03358(16) 0.0231(5) Uani 1 1 d . . . . .
H27 H 0.442704 0.834670 1.069567 0.028 Uiso 1 1 calc R . . . .
C20 C 0.2824(3) 0.19773(18) 0.63960(16) 0.0188(5) Uani 1 1 d . . . . .
C7 C 0.5652(3) 0.45806(18) 0.74124(15) 0.0187(5) Uani 1 1 d . . . . .
C0AA C 0.2579(3) 0.46331(17) 0.67393(15) 0.0170(4) Uani 1 1 d . . . . .
C26 C 0.4818(3) 0.78855(19) 0.94438(17) 0.0241(5) Uani 1 1 d . . . . .
H26 H 0.393155 0.719881 0.920075 0.029 Uiso 1 1 calc R . . . .
C12 C 0.6144(3) 0.57520(18) 0.78810(15) 0.0202(5) Uani 1 1 d . . . . .
C24 C 0.5681(4) 0.75280(18) 0.79643(16) 0.0245(5) Uani 1 1 d . . . . .
H24A H 0.488362 0.775933 0.758968 0.029 Uiso 1 1 calc R . . . .
H24B H 0.690698 0.766536 0.784353 0.029 Uiso 1 1 calc R . . . .
C13 C 0.3125(3) 0.58073(18) 0.72161(15) 0.0186(5) Uani 1 1 d . . . . .
C4 C 0.0687(3) 0.41333(19) 0.61889(16) 0.0220(5) Uani 1 1 d . . . . .
C16 C 0.3735(3) 0.26480(19) 0.53063(16) 0.0197(5) Uani 1 1 d . . . . .
C19 C 0.2460(3) 0.0898(2) 0.57903(18) 0.0283(6) Uani 1 1 d . . . . .
H19 H 0.203868 0.030565 0.594769 0.034 Uiso 1 1 calc R . . . .
C17 C 0.3358(3) 0.1575(2) 0.46854(17) 0.0273(5) Uani 1 1 d . . . . .
H17 H 0.352004 0.143580 0.411292 0.033 Uiso 1 1 calc R . . . .
C11 C 0.7879(3) 0.6341(2) 0.85012(17) 0.0279(5) Uani 1 1 d . . . . .
H11 H 0.818736 0.710694 0.879595 0.033 Uiso 1 1 calc R . . . .
C1 C 0.1857(4) 0.64314(19) 0.71598(17) 0.0269(5) Uani 1 1 d . . . . .
H1 H 0.221214 0.719272 0.748447 0.032 Uiso 1 1 calc R . . . .
C8 C 0.7050(3) 0.40362(19) 0.75939(16) 0.0224(5) Uani 1 1 d . . . . .
C23 C 0.7863(4) 0.2341(2) 0.7340(2) 0.0354(7) Uani 1 1 d . . . . .
H23A H 0.731727 0.156236 0.699604 0.053 Uiso 1 1 calc GR . . . .
H23B H 0.807997 0.248118 0.796266 0.053 Uiso 1 1 calc GR . . . .
H23C H 0.902632 0.257795 0.720073 0.053 Uiso 1 1 calc GR . . . .
C18 C 0.2733(4) 0.0715(2) 0.49450(19) 0.0340(6) Uani 1 1 d . . . . .
H18 H 0.248882 -0.000963 0.453773 0.041 Uiso 1 1 calc R . . . .
C21 C 0.4442(4) 0.3414(2) 0.42476(17) 0.0316(6) Uani 1 1 d . . . . .
H21A H 0.323363 0.298917 0.385938 0.047 Uiso 1 1 calc GR . . . .
H21B H 0.534430 0.302150 0.407868 0.047 Uiso 1 1 calc GR . . . .
H21C H 0.478609 0.411784 0.420190 0.047 Uiso 1 1 calc GR . . . .
C2 C 0.0108(4) 0.5908(2) 0.66256(18) 0.0329(6) Uani 1 1 d . . . . .
H2 H -0.071647 0.632675 0.658700 0.039 Uiso 1 1 calc R . . . .
C22 C 0.1997(4) 0.1403(2) 0.75333(19) 0.0325(6) Uani 1 1 d . . . . .
H22A H 0.081262 0.091633 0.715578 0.049 Uiso 1 1 calc GR . . . .
H22B H 0.188346 0.171285 0.813557 0.049 Uiso 1 1 calc GR . . . .
H22C H 0.290669 0.099435 0.750569 0.049 Uiso 1 1 calc GR . . . .
C9 C 0.8709(3) 0.4633(2) 0.82146(18) 0.0313(6) Uani 1 1 d . . . . .
H9 H 0.957995 0.427401 0.833665 0.038 Uiso 1 1 calc R . . . .
C3 C -0.0496(3) 0.4767(2) 0.61333(18) 0.0294(6) Uani 1 1 d . . . . .
H3 H -0.169763 0.443897 0.576862 0.035 Uiso 1 1 calc R . . . .
C10 C 0.9091(3) 0.5771(2) 0.86603(19) 0.0345(6) Uani 1 1 d . . . . .
H10 H 1.021616 0.615718 0.908309 0.041 Uiso 1 1 calc R . . . .
C14 C -0.1582(4) 0.2485(2) 0.5141(2) 0.0428(8) Uani 1 1 d . . . . .
H14A H -0.163854 0.277594 0.468590 0.064 Uiso 1 1 calc GR . . . .
H14B H -0.257049 0.260914 0.543309 0.064 Uiso 1 1 calc GR . . . .
H14C H -0.171655 0.170450 0.487619 0.064 Uiso 1 1 calc GR . . . .
C31 C 0.3907(12) 0.5043(7) 0.9709(6) 0.065(2) Uani 0.5 1 d D U P A -1
H31A H 0.275796 0.488954 0.989605 0.078 Uiso 0.5 1 calc R U P A -1
H31B H 0.363642 0.512706 0.914723 0.078 Uiso 0.5 1 calc R U P A -1
C32 C 0.5363(15) 0.6055(9) 1.0417(10) 0.054(3) Uani 0.5 1 d D U P A -1
H32A H 0.588736 0.656146 1.015989 0.065 Uiso 0.5 1 calc R U P A -1
H32B H 0.481582 0.644177 1.088509 0.065 Uiso 0.5 1 calc R U P A -1
C33 C 0.6802(10) 0.5629(5) 1.0770(5) 0.0448(15) Uani 0.5 1 d D U P A -1
H33A H 0.786640 0.573899 1.051541 0.054 Uiso 0.5 1 calc R U P A -1
H33B H 0.722024 0.601706 1.141203 0.054 Uiso 0.5 1 calc R U P A -1
O5 O 0.6035(9) 0.4521(4) 1.0549(4) 0.0769(19) Uani 0.5 1 d D U P A -1
C30 C 0.489(3) 0.4159(12) 0.9647(11) 0.107(7) Uani 0.5 1 d D U P A -1
H30A H 0.400042 0.344183 0.946950 0.128 Uiso 0.5 1 calc R U P A -1
H30B H 0.566216 0.411328 0.922330 0.128 Uiso 0.5 1 calc R U P A -1

loop_
_atom_site_aniso_label
_atom_site_aniso_U_11
_atom_site_aniso_U_22
_atom_site_aniso_U_33
_atom_site_aniso_U_23
_atom_site_aniso_U_13
_atom_site_aniso_U_12
Ni1 0.02433(17) 0.01455(15) 0.01511(16) 0.00370(12) 0.00545(12) 0.00312(12)
Cl2 0.0297(3) 0.0250(3) 0.0185(3) 0.0086(2) 0.0057(2) 0.0108(2)
Cl3 0.0287(3) 0.0163(3) 0.0204(3) 0.0025(2) 0.0054(2) 0.0015(2)
Cl1 0.0235(3) 0.0210(3) 0.0252(3) 0.0015(2) 0.0072(2) 0.0048(2)
O2 0.0334(10) 0.0243(9) 0.0155(9) 0.0089(7) 0.0063(7) 0.0036(7)
O4 0.0263(9) 0.0183(8) 0.0307(10) 0.0058(8) -0.0030(7) 0.0079(7)
O3 0.0327(9) 0.0209(9) 0.0248(10) 0.0128(8) 0.0124(7) 0.0073(7)
O1 0.0199(9) 0.0180(9) 0.0393(12) 0.0032(8) -0.0065(7) 0.0013(7)
N2 0.0217(10) 0.0136(9) 0.0156(10) 0.0046(8) 0.0041(7) 0.0052(7)
N1 0.0260(10) 0.0121(9) 0.0175(10) 0.0036(8) 0.0062(8) 0.0020(8)
C15 0.0158(11) 0.0144(10) 0.0153(11) 0.0034(9) 0.0017(8) 0.0022(8)
C6 0.0191(11) 0.0135(10) 0.0150(11) 0.0058(9) 0.0060(8) 0.0019(8)
C29 0.0205(11) 0.0173(11) 0.0142(11) 0.0029(9) -0.0002(9) 0.0056(9)
C28 0.0251(12) 0.0233(12) 0.0127(11) 0.0049(10) 0.0037(9) 0.0117(10)
C25 0.0266(12) 0.0142(10) 0.0171(12) 0.0042(9) 0.0058(9) 0.0053(9)
C27 0.0251(12) 0.0286(13) 0.0186(12) 0.0110(11) 0.0083(10) 0.0088(10)
C20 0.0179(11) 0.0175(11) 0.0206(12) 0.0070(10) 0.0051(9) 0.0050(9)
C7 0.0199(11) 0.0164(11) 0.0179(12) 0.0063(9) 0.0051(9) 0.0016(9)
C0AA 0.0191(11) 0.0142(10) 0.0162(11) 0.0049(9) 0.0048(9) 0.0031(8)
C26 0.0286(13) 0.0192(12) 0.0234(13) 0.0083(10) 0.0076(10) 0.0035(10)
C12 0.0219(12) 0.0180(11) 0.0163(12) 0.0037(9) 0.0069(9) -0.0001(9)
C24 0.0361(14) 0.0121(11) 0.0189(12) 0.0021(9) 0.0090(10) -0.0009(10)
C13 0.0227(12) 0.0163(11) 0.0158(11) 0.0053(9) 0.0064(9) 0.0044(9)
C4 0.0207(12) 0.0191(11) 0.0228(13) 0.0057(10) 0.0037(9) 0.0044(9)
C16 0.0172(11) 0.0195(11) 0.0179(12) 0.0039(10) 0.0027(9) 0.0031(9)
C19 0.0344(14) 0.0149(11) 0.0308(15) 0.0064(11) 0.0059(11) 0.0033(10)
C17 0.0325(14) 0.0259(13) 0.0161(12) 0.0001(10) 0.0068(10) 0.0068(11)
C11 0.0228(13) 0.0211(12) 0.0234(14) -0.0045(10) 0.0022(10) -0.0018(10)
C1 0.0378(15) 0.0154(11) 0.0248(14) 0.0039(10) 0.0052(11) 0.0107(10)
C8 0.0213(12) 0.0222(12) 0.0211(13) 0.0081(10) 0.0030(9) 0.0033(10)
C23 0.0342(15) 0.0299(14) 0.0478(19) 0.0214(14) 0.0034(13) 0.0147(12)
C18 0.0429(16) 0.0186(13) 0.0280(15) -0.0031(11) 0.0066(12) 0.0057(11)
C21 0.0351(15) 0.0437(16) 0.0214(14) 0.0180(13) 0.0086(11) 0.0117(12)
C2 0.0387(16) 0.0326(15) 0.0308(15) 0.0101(13) 0.0070(12) 0.0223(13)
C22 0.0432(16) 0.0305(14) 0.0363(16) 0.0235(13) 0.0171(13) 0.0124(12)
C9 0.0237(13) 0.0315(14) 0.0311(15) 0.0070(12) -0.0009(11) 0.0070(11)
C3 0.0247(13) 0.0294(14) 0.0296(15) 0.0077(12) -0.0004(11) 0.0103(11)
C10 0.0212(13) 0.0342(15) 0.0302(16) 0.0005(12) -0.0042(11) -0.0002(11)
C14 0.0268(15) 0.0292(15) 0.049(2) 0.0003(14) -0.0133(13) 0.0018(12)
C31 0.065(5) 0.070(6) 0.069(6) 0.051(5) 0.009(4) 0.005(4)
C32 0.041(4) 0.045(5) 0.082(8) 0.039(5) -0.003(4) 0.013(3)
C33 0.053(4) 0.040(4) 0.044(4) 0.018(3) 0.017(3) 0.013(3)
O5 0.111(5) 0.039(3) 0.068(4) 0.023(3) -0.014(3) 0.019(3)
C30 0.187(15) 0.046(7) 0.060(8) 0.007(6) -0.017(9) 0.033(8)

loop_
_atom_type_symbol
_atom_type_description
_atom_type_scat_dispersion_real
_atom_type_scat_dispersion_imag
_atom_type_scat_source
C C 0.0033 0.0016 'International Tables Vol C Tables 4.2.6.8 and 6.1.1.4'
H H 0.0000 0.0000 'International Tables Vol C Tables 4.2.6.8 and 6.1.1.4'
Cl Cl 0.1484 0.1585 'International Tables Vol C Tables 4.2.6.8 and 6.1.1.4'
N N 0.0061 0.0033 'International Tables Vol C Tables 4.2.6.8 and 6.1.1.4'
Ni Ni 0.3393 1.1124 'International Tables Vol C Tables 4.2.6.8 and 6.1.1.4'
O O 0.0106 0.0060 'International Tables Vol C Tables 4.2.6.8 and 6.1.1.4'

loop_
_geom_angle_atom_site_label_1
_geom_angle_atom_site_label_2
_geom_angle_atom_site_label_3
_geom_angle
_geom_angle_site_symmetry_1
_geom_angle_site_symmetry_3
_geom_angle_publ_flag
Cl2 Ni1 Cl1 105.54(2) . . ?
Cl3 Ni1 Cl2 110.10(2) . . ?
Cl3 Ni1 Cl1 125.79(2) . . ?
N2 Ni1 Cl2 100.30(5) . . ?
N2 Ni1 Cl3 103.49(6) . . ?
N2 Ni1 Cl1 108.78(5) . . ?
C16 O2 C21 116.85(19) . . ?
C8 O4 C23 118.83(19) . . ?
C20 O3 C22 117.01(19) . . ?
C4 O1 C14 119.15(18) . . ?
C29 N2 Ni1 118.66(15) . . ?
C29 N2 C25 117.8(2) . . ?
C25 N2 Ni1 122.87(16) . . ?
C12 N1 C24 117.86(19) . . ?
C13 N1 C12 122.12(19) . . ?
C13 N1 C24 119.52(18) . . ?
C20 C15 C6 121.7(2) . . ?
C16 C15 C6 118.80(19) . . ?
C16 C15 C20 119.5(2) . . ?
C7 C6 C15 120.71(19) . . ?
C7 C6 C0AA 119.2(2) . . ?
C0AA C6 C15 119.91(19) . . ?
N2 C29 H29 118.3 . . ?
N2 C29 C28 123.3(2) . . ?
C28 C29 H29 118.3 . . ?
C29 C28 H28 120.8 . . ?
C27 C28 C29 118.5(2) . . ?
C27 C28 H28 120.8 . . ?
N2 C25 C26 122.1(2) . . ?
N2 C25 C24 115.1(2) . . ?
C26 C25 C24 122.9(2) . . ?
C28 C27 H27 120.5 . . ?
C28 C27 C26 118.9(2) . . ?
C26 C27 H27 120.5 . . ?
O3 C20 C15 114.8(2) . . ?
O3 C20 C19 125.0(2) . . ?
C19 C20 C15 120.2(2) . . ?
C6 C7 C12 119.23(19) . . ?
C6 C7 C8 124.5(2) . . ?
C12 C7 C8 116.3(2) . . ?
C6 C0AA C13 119.4(2) . . ?
C6 C0AA C4 123.9(2) . . ?
C13 C0AA C4 116.67(19) . . ?
C25 C26 C27 119.4(2) . . ?
C25 C26 H26 120.3 . . ?
C27 C26 H26 120.3 . . ?
N1 C12 C7 119.5(2) . . ?
N1 C12 C11 119.0(2) . . ?
C11 C12 C7 121.5(2) . . ?
N1 C24 C25 115.17(19) . . ?
N1 C24 H24A 108.5 . . ?
N1 C24 H24B 108.5 . . ?
C25 C24 H24A 108.5 . . ?
C25 C24 H24B 108.5 . . ?
H24A C24 H24B 107.5 . . ?
N1 C13 C0AA 119.07(19) . . ?
N1 C13 C1 120.0(2) . . ?
C1 C13 C0AA 120.9(2) . . ?
O1 C4 C0AA 115.85(18) . . ?
O1 C4 C3 123.2(2) . . ?
C3 C4 C0AA 121.0(2) . . ?
O2 C16 C15 114.6(2) . . ?
O2 C16 C17 124.1(2) . . ?
C15 C16 C17 121.3(2) . . ?
C20 C19 H19 120.6 . . ?
C20 C19 C18 118.8(2) . . ?
C18 C19 H19 120.6 . . ?
C16 C17 H17 121.1 . . ?
C18 C17 C16 117.8(2) . . ?
C18 C17 H17 121.1 . . ?
C12 C11 H11 120.6 . . ?
C10 C11 C12 118.9(2) . . ?
C10 C11 H11 120.6 . . ?
C13 C1 H1 120.4 . . ?
C2 C1 C13 119.3(2) . . ?
C2 C1 H1 120.4 . . ?
O4 C8 C7 116.3(2) . . ?
O4 C8 C9 123.1(2) . . ?
C9 C8 C7 120.6(2) . . ?
O4 C23 H23A 109.5 . . ?
O4 C23 H23B 109.5 . . ?
O4 C23 H23C 109.5 . . ?
H23A C23 H23B 109.5 . . ?
H23A C23 H23C 109.5 . . ?
H23B C23 H23C 109.5 . . ?
C19 C18 H18 118.8 . . ?
C17 C18 C19 122.3(2) . . ?
C17 C18 H18 118.8 . . ?
O2 C21 H21A 109.5 . . ?
O2 C21 H21B 109.5 . . ?
O2 C21 H21C 109.5 . . ?
H21A C21 H21B 109.5 . . ?
H21A C21 H21C 109.5 . . ?
H21B C21 H21C 109.5 . . ?
C1 C2 H2 118.7 . . ?
C1 C2 C3 122.5(2) . . ?
C3 C2 H2 118.7 . . ?
O3 C22 H22A 109.5 . . ?
O3 C22 H22B 109.5 . . ?
O3 C22 H22C 109.5 . . ?
H22A C22 H22B 109.5 . . ?
H22A C22 H22C 109.5 . . ?
H22B C22 H22C 109.5 . . ?
C8 C9 H9 119.8 . . ?
C8 C9 C10 120.3(2) . . ?
C10 C9 H9 119.8 . . ?
C4 C3 C2 119.7(2) . . ?
C4 C3 H3 120.1 . . ?
C2 C3 H3 120.1 . . ?
C11 C10 C9 122.4(2) . . ?
C11 C10 H10 118.8 . . ?
C9 C10 H10 118.8 . . ?
O1 C14 H14A 109.5 . . ?
O1 C14 H14B 109.5 . . ?
O1 C14 H14C 109.5 . . ?
H14A C14 H14B 109.5 . . ?
H14A C14 H14C 109.5 . . ?
H14B C14 H14C 109.5 . . ?
H31A C31 H31B 109.4 . . ?
C32 C31 H31A 111.6 . . ?
C32 C31 H31B 111.6 . . ?
C30 C31 H31A 111.6 . . ?
C30 C31 H31B 111.6 . . ?
C30 C31 C32 100.9(8) . . ?
C31 C32 H32A 110.6 . . ?
C31 C32 H32B 110.6 . . ?
H32A C32 H32B 108.8 . . ?
C33 C32 C31 105.5(7) . . ?
C33 C32 H32A 110.6 . . ?
C33 C32 H32B 110.6 . . ?
C32 C33 H33A 110.1 . . ?
C32 C33 H33B 110.1 . . ?
H33A C33 H33B 108.5 . . ?
O5 C33 C32 107.8(8) . . ?
O5 C33 H33A 110.1 . . ?
O5 C33 H33B 110.1 . . ?
C33 O5 C30 102.4(9) . . ?
C31 C30 H30A 111.0 . . ?
C31 C30 H30B 111.0 . . ?
O5 C30 C31 104.0(9) . . ?
O5 C30 H30A 111.0 . . ?
O5 C30 H30B 111.0 . . ?
H30A C30 H30B 109.0 . . ?

loop_
_geom_bond_atom_site_label_1
_geom_bond_atom_site_label_2
_geom_bond_distance
_geom_bond_site_symmetry_2
_geom_bond_publ_flag
Ni1 Cl2 2.2543(6) . ?
Ni1 Cl3 2.2527(6) . ?
Ni1 Cl1 2.2634(6) . ?
Ni1 N2 2.0468(18) . ?
O2 C16 1.378(3) . ?
O2 C21 1.426(3) . ?
O4 C8 1.339(3) . ?
O4 C23 1.438(3) . ?
O3 C20 1.362(3) . ?
O3 C22 1.433(3) . ?
O1 C4 1.340(3) . ?
O1 C14 1.427(3) . ?
N2 C29 1.343(3) . ?
N2 C25 1.350(3) . ?
N1 C12 1.376(3) . ?
N1 C24 1.472(3) . ?
N1 C13 1.371(3) . ?
C15 C6 1.490(3) . ?
C15 C20 1.396(3) . ?
C15 C16 1.385(3) . ?
C6 C7 1.412(3) . ?
C6 C0AA 1.420(3) . ?
C29 H29 0.9300 . ?
C29 C28 1.381(3) . ?
C28 H28 0.9300 . ?
C28 C27 1.376(3) . ?
C25 C26 1.376(3) . ?
C25 C24 1.507(3) . ?
C27 H27 0.9300 . ?
C27 C26 1.390(3) . ?
C20 C19 1.385(3) . ?
C7 C12 1.426(3) . ?
C7 C8 1.454(3) . ?
C0AA C13 1.429(3) . ?
C0AA C4 1.450(3) . ?
C26 H26 0.9300 . ?
C12 C11 1.411(3) . ?
C24 H24A 0.9700 . ?
C24 H24B 0.9700 . ?
C13 C1 1.409(3) . ?
C4 C3 1.369(3) . ?
C16 C17 1.386(3) . ?
C19 H19 0.9300 . ?
C19 C18 1.386(4) . ?
C17 H17 0.9300 . ?
C17 C18 1.385(4) . ?
C11 H11 0.9300 . ?
C11 C10 1.360(3) . ?
C1 H1 0.9300 . ?
C1 C2 1.360(4) . ?
C8 C9 1.374(3) . ?
C23 H23A 0.9600 . ?
C23 H23B 0.9600 . ?
C23 H23C 0.9600 . ?
C18 H18 0.9300 . ?
C21 H21A 0.9600 . ?
C21 H21B 0.9600 . ?
C21 H21C 0.9600 . ?
C2 H2 0.9300 . ?
C2 C3 1.394(3) . ?
C22 H22A 0.9600 . ?
C22 H22B 0.9600 . ?
C22 H22C 0.9600 . ?
C9 H9 0.9300 . ?
C9 C10 1.388(4) . ?
C3 H3 0.9300 . ?
C10 H10 0.9300 . ?
C14 H14A 0.9600 . ?
C14 H14B 0.9600 . ?
C14 H14C 0.9600 . ?
C31 H31A 0.9700 . ?
C31 H31B 0.9700 . ?
C31 C32 1.520(12) . ?
C31 C30 1.508(11) . ?
C32 H32A 0.9700 . ?
C32 H32B 0.9700 . ?
C32 C33 1.465(9) . ?
C33 H33A 0.9700 . ?
C33 H33B 0.9700 . ?
C33 O5 1.373(8) . ?
O5 C30 1.462(13) . ?
C30 H30A 0.9700 . ?
C30 H30B 0.9700 . ?
